data_4079352
loop_
_publ_author_name
'Abbina, Srinivas'
'Du, Guodong'

_publ_section_title
;
 Chiral Amido-Oxazolinate Zinc Complexes for Asymmetric Alternating
 Copolymerization of CO2and Cyclohexene Oxide
;
_journal_issue 21
_journal_name_full Organometallics
_journal_page_first 7394
_journal_paper_doi 10.1021/om3006992
_journal_volume 31
_journal_year 2012
_chemical_absolute_configuration rmad
_chemical_formula_moiety 'C27 H43 N3 O Si2 Zn'
_chemical_formula_sum 'C27 H43 N3 O Si2 Zn'
_chemical_formula_weight 547.19
_chemical_name_common 11070a
_space_group_IT_number 19
_symmetry_cell_setting orthorhombic
_symmetry_space_group_name_Hall 'P 2ac 2ab'
_symmetry_space_group_name_H-M 'P 21 21 21'
_atom_sites_solution_hydrogens geom
_atom_sites_solution_primary direct
_atom_sites_solution_secondary difmap
_audit_creation_method SHELXL-97
_cell_angle_alpha 90.00
_cell_angle_beta 90.00
_cell_angle_gamma 90.00
_cell_formula_units_Z 4
_cell_length_a 8.2758(4)
_cell_length_b 11.7384(6)
_cell_length_c 30.5893(16)
_cell_measurement_reflns_used 9233
_cell_measurement_temperature 173(2)
_cell_measurement_theta_max 27.48
_cell_measurement_theta_min 2.19
_cell_volume 2971.6(3)
_computing_cell_refinement 'Bruker SAINT'
_computing_data_collection 'Bruker APEX2'
_computing_data_reduction 'Bruker SAINT'
_computing_molecular_graphics 'Bruker SHELXTL'
_computing_publication_material 'Bruker SHELXTL'
_computing_structure_refinement 'SHELXL-97 (Sheldrick, 2008)'
_computing_structure_solution 'SHELXS-97 (Sheldrick, 2008)'
_diffrn_ambient_temperature 173(2)
_diffrn_measured_fraction_theta_full 0.998
_diffrn_measured_fraction_theta_max 0.998
_diffrn_measurement_device_type 'Bruker APEX-II CCD'
_diffrn_measurement_method '\f and \w scans'
_diffrn_radiation_monochromator graphite
_diffrn_radiation_source 'sealed tube'
_diffrn_radiation_type MoK\a
_diffrn_radiation_wavelength 0.71073
_diffrn_reflns_av_R_equivalents 0.0204
_diffrn_reflns_av_sigmaI/netI 0.0146
_diffrn_reflns_limit_h_max 10
_diffrn_reflns_limit_h_min -10
_diffrn_reflns_limit_k_max 15
_diffrn_reflns_limit_k_min 0
_diffrn_reflns_limit_l_max 39
_diffrn_reflns_limit_l_min 0
_diffrn_reflns_number 34170
_diffrn_reflns_theta_full 27.57
_diffrn_reflns_theta_max 27.57
_diffrn_reflns_theta_min 1.86
_exptl_absorpt_coefficient_mu 0.930
_exptl_absorpt_correction_T_max 0.9293
_exptl_absorpt_correction_T_min 0.7367
_exptl_absorpt_correction_type multi-scan
_exptl_absorpt_process_details 'SADABS (Sheldrick, 2008/1)'
_exptl_crystal_colour yellow
_exptl_crystal_density_diffrn 1.223
_exptl_crystal_density_method 'not measured'
_exptl_crystal_description plate
_exptl_crystal_F_000 1168
_exptl_crystal_size_max 0.35
_exptl_crystal_size_mid 0.35
_exptl_crystal_size_min 0.08
_refine_diff_density_max 0.820
_refine_diff_density_min -0.498
_refine_diff_density_rms 0.046
_refine_ls_abs_structure_details 'Flack H D (1983), Acta Cryst. A39, 876-881'
_refine_ls_abs_structure_Flack -0.004(8)
_refine_ls_extinction_method none
_refine_ls_goodness_of_fit_ref 1.049
_refine_ls_hydrogen_treatment constr
_refine_ls_matrix_type full
_refine_ls_number_parameters 317
_refine_ls_number_reflns 6856
_refine_ls_number_restraints 0
_refine_ls_restrained_S_all 1.049
_refine_ls_R_factor_all 0.0298
_refine_ls_R_factor_gt 0.0278
_refine_ls_shift/su_max 0.000
_refine_ls_shift/su_mean 0.000
_refine_ls_structure_factor_coef Fsqd
_refine_ls_weighting_details 'calc w=1/[\s^2^(Fo^2^)+(0.0476P)^2^+0.8549P] where P=(Fo^2^+2Fc^2^)/3'
_refine_ls_weighting_scheme calc
_refine_ls_wR_factor_gt 0.0765
_refine_ls_wR_factor_ref 0.0779
_reflns_number_gt 6534
_reflns_number_total 6856
_reflns_threshold_expression >2sigma(I)
_cod_data_source_file om3006992_si_002.cif
_cod_data_source_block 2b_11070a
_cod_original_sg_symbol_H-M P2(1)2(1)2(1)
_cod_database_code 4079352

loop_
_symmetry_equiv_pos_as_xyz
'x, y, z'
'x+1/2, -y+1/2, -z'
'-x, y+1/2, -z+1/2'
'-x+1/2, -y, z+1/2'

loop_
_atom_site_label
_atom_site_type_symbol
_atom_site_fract_x
_atom_site_fract_y
_atom_site_fract_z
_atom_site_U_iso_or_equiv
_atom_site_adp_type
_atom_site_occupancy
_atom_site_symmetry_multiplicity
_atom_site_calc_flag
_atom_site_refinement_flags
Zn1 Zn 0.25059(3) 0.118816(16) 0.115851(6) 0.02554(6) Uani 1 1 d .
Si1 Si 0.36050(8) 0.16463(5) 0.209039(18) 0.03435(13) Uani 1 1 d .
Si2 Si 0.05507(8) 0.28125(7) 0.17359(2) 0.04452(16) Uani 1 1 d .
O1 O 0.52912(17) 0.17585(13) 0.00641(4) 0.0327(3) Uani 1 1 d .
N1 N 0.1778(2) -0.01031(13) 0.08320(5) 0.0251(3) Uani 1 1 d .
N2 N 0.40193(19) 0.17527(13) 0.07085(5) 0.0263(3) Uani 1 1 d .
N3 N 0.2229(2) 0.19563(15) 0.16916(5) 0.0322(4) Uani 1 1 d .
C1 C 0.2387(2) -0.04574(13) 0.04379(5) 0.0234(3) Uani 1 1 d .
C2 C 0.3580(2) 0.01667(15) 0.01953(6) 0.0247(3) Uani 1 1 d .
C3 C 0.4140(2) -0.02585(18) -0.02105(6) 0.0313(4) Uani 1 1 d .
H3 H 0.4928 0.0164 -0.0368 0.038 Uiso 1 1 calc R
C4 C 0.3580(3) -0.12645(19) -0.03838(6) 0.0357(4) Uani 1 1 d .
H4 H 0.3968 -0.1535 -0.0657 0.043 Uiso 1 1 calc R
C5 C 0.2429(3) -0.18786(15) -0.01492(6) 0.0342(4) Uani 1 1 d .
H5 H 0.2038 -0.2578 -0.0264 0.041 Uiso 1 1 calc R
C6 C 0.1847(3) -0.14959(16) 0.02449(6) 0.0291(4) Uani 1 1 d .
H6 H 0.1058 -0.1938 0.0394 0.035 Uiso 1 1 calc R
C7 C 0.4263(2) 0.12323(16) 0.03420(6) 0.0247(3) Uani 1 1 d .
C8 C 0.5943(2) 0.27459(17) 0.02931(7) 0.0332(4) Uani 1 1 d .
H8A H 0.5820 0.3444 0.0115 0.040 Uiso 1 1 calc R
H8B H 0.7102 0.2636 0.0361 0.040 Uiso 1 1 calc R
C9 C 0.4945(2) 0.28297(16) 0.07142(6) 0.0275(4) Uani 1 1 d .
H9 H 0.5683 0.2841 0.0973 0.033 Uiso 1 1 calc R
C10 C 0.3818(2) 0.38472(17) 0.07319(7) 0.0308(4) Uani 1 1 d .
H10A H 0.3075 0.3752 0.0983 0.037 Uiso 1 1 calc R
H10B H 0.3154 0.3857 0.0463 0.037 Uiso 1 1 calc R
C11 C 0.4676(3) 0.49964(18) 0.07755(8) 0.0390(5) Uani 1 1 d .
H11 H 0.5504 0.5049 0.0538 0.047 Uiso 1 1 calc R
C12 C 0.3490(4) 0.5970(2) 0.07156(9) 0.0530(6) Uani 1 1 d .
H12A H 0.2679 0.5945 0.0949 0.080 Uiso 1 1 calc R
H12B H 0.2955 0.5896 0.0431 0.080 Uiso 1 1 calc R
H12C H 0.4072 0.6696 0.0728 0.080 Uiso 1 1 calc R
C13 C 0.5540(4) 0.5117(2) 0.12109(10) 0.0567(7) Uani 1 1 d .
H13A H 0.6044 0.5871 0.1229 0.085 Uiso 1 1 calc R
H13B H 0.6374 0.4527 0.1236 0.085 Uiso 1 1 calc R
H13C H 0.4760 0.5029 0.1450 0.085 Uiso 1 1 calc R
C14 C 0.0497(3) -0.07595(16) 0.10213(6) 0.0291(4) Uani 1 1 d .
C15 C 0.0840(3) -0.15182(18) 0.13618(7) 0.0426(6) Uani 1 1 d .
C16 C -0.0462(5) -0.2087(3) 0.15567(8) 0.0668(10) Uani 1 1 d .
H16 H -0.0253 -0.2606 0.1788 0.080 Uiso 1 1 calc R
C17 C -0.2030(4) -0.1920(3) 0.14250(9) 0.0705(11) Uani 1 1 d .
H17 H -0.2890 -0.2311 0.1565 0.085 Uiso 1 1 calc R
C18 C -0.2335(3) -0.1184(2) 0.10888(9) 0.0554(7) Uani 1 1 d .
H18 H -0.3418 -0.1064 0.0997 0.066 Uiso 1 1 calc R
C19 C -0.1094(3) -0.06090(18) 0.08800(7) 0.0361(5) Uani 1 1 d .
C20 C -0.1455(3) 0.0151(2) 0.04918(9) 0.0475(6) Uani 1 1 d .
H20A H -0.2627 0.0205 0.0451 0.071 Uiso 1 1 calc R
H20B H -0.0959 -0.0172 0.0229 0.071 Uiso 1 1 calc R
H20C H -0.1012 0.0913 0.0545 0.071 Uiso 1 1 calc R
C21 C 0.2545(5) -0.1707(2) 0.15160(8) 0.0604(7) Uani 1 1 d .
H21A H 0.3270 -0.1742 0.1263 0.091 Uiso 1 1 calc R
H21B H 0.2604 -0.2426 0.1678 0.091 Uiso 1 1 calc R
H21C H 0.2870 -0.1077 0.1707 0.091 Uiso 1 1 calc R
C22 C 0.4335(4) 0.2957(3) 0.23799(10) 0.0631(8) Uani 1 1 d .
H22A H 0.4883 0.3458 0.2171 0.095 Uiso 1 1 calc R
H22B H 0.5092 0.2739 0.2612 0.095 Uiso 1 1 calc R
H22C H 0.3412 0.3359 0.2508 0.095 Uiso 1 1 calc R
C23 C 0.2783(4) 0.0682(3) 0.25224(9) 0.0640(8) Uani 1 1 d .
H23A H 0.1904 0.1068 0.2678 0.096 Uiso 1 1 calc R
H23B H 0.3644 0.0489 0.2730 0.096 Uiso 1 1 calc R
H23C H 0.2371 -0.0016 0.2386 0.096 Uiso 1 1 calc R
C24 C 0.5386(3) 0.0916(3) 0.18341(8) 0.0509(6) Uani 1 1 d .
H24A H 0.5012 0.0260 0.1664 0.076 Uiso 1 1 calc R
H24B H 0.6126 0.0658 0.2064 0.076 Uiso 1 1 calc R
H24C H 0.5949 0.1451 0.1641 0.076 Uiso 1 1 calc R
C25 C -0.0671(4) 0.2655(3) 0.12312(10) 0.0648(8) Uani 1 1 d .
H25A H 0.0013 0.2795 0.0975 0.097 Uiso 1 1 calc R
H25B H -0.1560 0.3206 0.1235 0.097 Uiso 1 1 calc R
H25C H -0.1111 0.1881 0.1217 0.097 Uiso 1 1 calc R
C26 C -0.0745(4) 0.2436(4) 0.22065(10) 0.0748(10) Uani 1 1 d .
H26A H -0.0932 0.1611 0.2209 0.112 Uiso 1 1 calc R
H26B H -0.1782 0.2834 0.2182 0.112 Uiso 1 1 calc R
H26C H -0.0208 0.2662 0.2479 0.112 Uiso 1 1 calc R
C27 C 0.1023(4) 0.4382(3) 0.17965(13) 0.0737(10) Uani 1 1 d .
H27A H 0.1519 0.4518 0.2083 0.111 Uiso 1 1 calc R
H27B H 0.0022 0.4823 0.1773 0.111 Uiso 1 1 calc R
H27C H 0.1773 0.4616 0.1565 0.111 Uiso 1 1 calc R

loop_
_atom_site_aniso_label
_atom_site_aniso_U_11
_atom_site_aniso_U_22
_atom_site_aniso_U_33
_atom_site_aniso_U_23
_atom_site_aniso_U_13
_atom_site_aniso_U_12
Zn1 0.02757(10) 0.02544(10) 0.02360(10) -0.00466(7) 0.00282(9) -0.00352(11)
Si1 0.0407(3) 0.0362(3) 0.0261(3) -0.0036(2) 0.0001(2) -0.0049(2)
Si2 0.0313(3) 0.0611(4) 0.0411(3) -0.0199(3) 0.0027(3) 0.0054(3)
O1 0.0314(7) 0.0366(8) 0.0302(7) 0.0012(6) 0.0070(6) -0.0051(6)
N1 0.0294(8) 0.0238(7) 0.0222(7) -0.0008(6) 0.0016(6) -0.0041(6)
N2 0.0275(8) 0.0251(7) 0.0262(7) -0.0005(6) 0.0021(6) -0.0020(6)
N3 0.0297(9) 0.0390(8) 0.0279(7) -0.0116(6) 0.0035(6) -0.0027(7)
C1 0.0261(8) 0.0214(7) 0.0228(7) -0.0006(6) -0.0031(8) 0.0051(8)
C2 0.0242(8) 0.0266(8) 0.0234(8) 0.0001(7) -0.0013(7) 0.0056(7)
C3 0.0296(9) 0.0378(10) 0.0265(9) -0.0001(8) 0.0030(7) 0.0067(8)
C4 0.0401(10) 0.0390(10) 0.0279(9) -0.0086(8) 0.0029(8) 0.0116(10)
C5 0.0425(10) 0.0273(8) 0.0327(9) -0.0080(7) -0.0062(10) 0.0052(10)
C6 0.0361(9) 0.0223(8) 0.0289(9) -0.0025(7) -0.0011(8) 0.0019(7)
C7 0.0210(8) 0.0263(8) 0.0268(8) 0.0050(7) 0.0013(6) 0.0037(7)
C8 0.0264(9) 0.0297(9) 0.0434(11) 0.0033(8) 0.0064(8) -0.0027(8)
C9 0.0252(8) 0.0258(9) 0.0313(9) 0.0033(7) -0.0008(7) -0.0036(7)
C10 0.0291(9) 0.0268(9) 0.0366(10) -0.0023(8) 0.0012(7) -0.0027(8)
C11 0.0475(13) 0.0252(10) 0.0443(12) 0.0001(8) 0.0048(10) -0.0060(9)
C12 0.0758(18) 0.0300(11) 0.0534(15) -0.0009(10) 0.0000(13) 0.0049(12)
C13 0.0631(17) 0.0375(12) 0.0694(17) -0.0095(12) -0.0158(15) -0.0111(12)
C14 0.0392(10) 0.0238(9) 0.0243(9) -0.0055(7) 0.0055(8) -0.0077(8)
C15 0.0750(17) 0.0283(10) 0.0245(9) -0.0006(8) -0.0035(10) -0.0151(11)
C16 0.124(3) 0.0507(15) 0.0258(11) 0.0000(10) 0.0094(15) -0.0398(18)
C17 0.096(3) 0.0719(19) 0.0432(14) -0.0232(13) 0.0321(15) -0.0586(18)
C18 0.0460(13) 0.0639(15) 0.0563(14) -0.0311(12) 0.0233(12) -0.0269(14)
C19 0.0367(11) 0.0349(10) 0.0366(11) -0.0135(8) 0.0093(9) -0.0087(9)
C20 0.0360(11) 0.0463(13) 0.0602(15) -0.0059(11) -0.0115(11) 0.0052(10)
C21 0.098(2) 0.0362(11) 0.0475(13) 0.0056(10) -0.0322(16) -0.0025(17)
C22 0.077(2) 0.0565(16) 0.0556(16) -0.0162(13) -0.0246(15) -0.0110(15)
C23 0.085(2) 0.0551(15) 0.0520(15) 0.0152(12) 0.0249(15) 0.0089(16)
C24 0.0350(11) 0.0724(18) 0.0454(13) 0.0002(12) -0.0001(10) 0.0058(12)
C25 0.0450(15) 0.090(2) 0.0589(17) -0.0217(16) -0.0110(12) 0.0226(15)
C26 0.0426(15) 0.125(3) 0.0569(18) -0.0133(18) 0.0160(13) 0.0008(18)
C27 0.072(2) 0.0562(17) 0.093(2) -0.0219(17) 0.0132(18) 0.0155(16)

loop_
_atom_type_symbol
_atom_type_description
_atom_type_scat_dispersion_real
_atom_type_scat_dispersion_imag
_atom_type_scat_source
C C 0.0033 0.0016 'International Tables Vol C Tables 4.2.6.8 and 6.1.1.4'
H H 0.0000 0.0000 'International Tables Vol C Tables 4.2.6.8 and 6.1.1.4'
N N 0.0061 0.0033 'International Tables Vol C Tables 4.2.6.8 and 6.1.1.4'
O O 0.0106 0.0060 'International Tables Vol C Tables 4.2.6.8 and 6.1.1.4'
Si Si 0.0817 0.0704 'International Tables Vol C Tables 4.2.6.8 and 6.1.1.4'
Zn Zn 0.2839 1.4301 'International Tables Vol C Tables 4.2.6.8 and 6.1.1.4'

loop_
_geom_angle_atom_site_label_1
_geom_angle_atom_site_label_2
_geom_angle_atom_site_label_3
_geom_angle
N3 Zn1 N1 142.72(7)
N3 Zn1 N2 121.43(7)
N1 Zn1 N2 95.84(6)
N3 Si1 C23 113.05(13)
N3 Si1 C22 112.16(12)
C23 Si1 C22 106.29(15)
N3 Si1 C24 108.82(10)
C23 Si1 C24 107.75(13)
C22 Si1 C24 108.61(15)
N3 Si2 C26 112.95(14)
N3 Si2 C25 108.45(11)
C26 Si2 C25 107.95(15)
N3 Si2 C27 114.19(13)
C26 Si2 C27 106.04(17)
C25 Si2 C27 106.94(17)
C7 O1 C8 107.09(14)
C1 N1 C14 117.66(15)
C1 N1 Zn1 125.70(13)
C14 N1 Zn1 116.63(12)
C7 N2 C9 109.47(15)
C7 N2 Zn1 123.02(13)
C9 N2 Zn1 127.39(12)
Si1 N3 Si2 127.36(9)
Si1 N3 Zn1 115.88(9)
Si2 N3 Zn1 116.60(9)
N1 C1 C6 120.53(17)
N1 C1 C2 123.53(16)
C6 C1 C2 115.94(16)
C3 C2 C1 119.90(17)
C3 C2 C7 116.71(17)
C1 C2 C7 123.40(16)
C4 C3 C2 122.01(19)
C4 C3 H3 119.0
C2 C3 H3 119.0
C3 C4 C5 118.45(18)
C3 C4 H4 120.8
C5 C4 H4 120.8
C6 C5 C4 121.50(18)
C6 C5 H5 119.3
C4 C5 H5 119.3
C5 C6 C1 122.20(19)
C5 C6 H6 118.9
C1 C6 H6 118.9
N2 C7 O1 115.33(17)
N2 C7 C2 128.14(17)
O1 C7 C2 116.53(16)
O1 C8 C9 104.80(15)
O1 C8 H8A 110.8
C9 C8 H8A 110.8
O1 C8 H8B 110.8
C9 C8 H8B 110.8
H8A C8 H8B 108.9
N2 C9 C10 110.80(15)
N2 C9 C8 102.38(15)
C10 C9 C8 114.33(16)
N2 C9 H9 109.7
C10 C9 H9 109.7
C8 C9 H9 109.7
C9 C10 C11 114.30(17)
C9 C10 H10A 108.7
C11 C10 H10A 108.7
C9 C10 H10B 108.7
C11 C10 H10B 108.7
H10A C10 H10B 107.6
C12 C11 C13 109.9(2)
C12 C11 C10 110.7(2)
C13 C11 C10 112.14(19)
C12 C11 H11 108.0
C13 C11 H11 108.0
C10 C11 H11 108.0
C11 C12 H12A 109.5
C11 C12 H12B 109.5
H12A C12 H12B 109.5
C11 C12 H12C 109.5
H12A C12 H12C 109.5
H12B C12 H12C 109.5
C11 C13 H13A 109.5
C11 C13 H13B 109.5
H13A C13 H13B 109.5
C11 C13 H13C 109.5
H13A C13 H13C 109.5
H13B C13 H13C 109.5
C19 C14 C15 120.1(2)
C19 C14 N1 120.27(18)
C15 C14 N1 119.5(2)
C14 C15 C16 117.6(3)
C14 C15 C21 121.2(2)
C16 C15 C21 121.2(2)
C17 C16 C15 122.3(3)
C17 C16 H16 118.9
C15 C16 H16 118.9
C18 C17 C16 119.1(2)
C18 C17 H17 120.5
C16 C17 H17 120.5
C17 C18 C19 121.2(3)
C17 C18 H18 119.4
C19 C18 H18 119.4
C18 C19 C14 119.7(2)
C18 C19 C20 120.1(2)
C14 C19 C20 120.18(19)
C19 C20 H20A 109.5
C19 C20 H20B 109.5
H20A C20 H20B 109.5
C19 C20 H20C 109.5
H20A C20 H20C 109.5
H20B C20 H20C 109.5
C15 C21 H21A 109.5
C15 C21 H21B 109.5
H21A C21 H21B 109.5
C15 C21 H21C 109.5
H21A C21 H21C 109.5
H21B C21 H21C 109.5
Si1 C22 H22A 109.5
Si1 C22 H22B 109.5
H22A C22 H22B 109.5
Si1 C22 H22C 109.5
H22A C22 H22C 109.5
H22B C22 H22C 109.5
Si1 C23 H23A 109.5
Si1 C23 H23B 109.5
H23A C23 H23B 109.5
Si1 C23 H23C 109.5
H23A C23 H23C 109.5
H23B C23 H23C 109.5
Si1 C24 H24A 109.5
Si1 C24 H24B 109.5
H24A C24 H24B 109.5
Si1 C24 H24C 109.5
H24A C24 H24C 109.5
H24B C24 H24C 109.5
Si2 C25 H25A 109.5
Si2 C25 H25B 109.5
H25A C25 H25B 109.5
Si2 C25 H25C 109.5
H25A C25 H25C 109.5
H25B C25 H25C 109.5
Si2 C26 H26A 109.5
Si2 C26 H26B 109.5
H26A C26 H26B 109.5
Si2 C26 H26C 109.5
H26A C26 H26C 109.5
H26B C26 H26C 109.5
Si2 C27 H27A 109.5
Si2 C27 H27B 109.5
H27A C27 H27B 109.5
Si2 C27 H27C 109.5
H27A C27 H27C 109.5
H27B C27 H27C 109.5

loop_
_geom_bond_atom_site_label_1
_geom_bond_atom_site_label_2
_geom_bond_distance
Zn1 N3 1.8775(15)
Zn1 N1 1.9127(15)
Zn1 N2 1.9755(16)
Si1 N3 1.7081(18)
Si1 C23 1.868(3)
Si1 C22 1.875(3)
Si1 C24 1.876(3)
Si2 N3 1.7196(18)
Si2 C26 1.849(3)
Si2 C25 1.854(3)
Si2 C27 1.892(3)
O1 C7 1.352(2)
O1 C8 1.458(2)
N1 C1 1.371(2)
N1 C14 1.432(2)
N2 C7 1.293(2)
N2 C9 1.478(2)
C1 C6 1.426(2)
C1 C2 1.436(3)
C2 C3 1.416(3)
C2 C7 1.444(3)
C3 C4 1.375(3)
C3 H3 0.9500
C4 C5 1.394(3)
C4 H4 0.9500
C5 C6 1.374(3)
C5 H5 0.9500
C6 H6 0.9500
C8 C9 1.533(3)
C8 H8A 0.9900
C8 H8B 0.9900
C9 C10 1.517(3)
C9 H9 1.0000
C10 C11 1.531(3)
C10 H10A 0.9900
C10 H10B 0.9900
C11 C12 1.517(3)
C11 C13 1.518(4)
C11 H11 1.0000
C12 H12A 0.9800
C12 H12B 0.9800
C12 H12C 0.9800
C13 H13A 0.9800
C13 H13B 0.9800
C13 H13C 0.9800
C14 C19 1.397(3)
C14 C15 1.400(3)
C15 C16 1.401(4)
C15 C21 1.504(4)
C16 C17 1.373(5)
C16 H16 0.9500
C17 C18 1.367(5)
C17 H17 0.9500
C18 C19 1.385(3)
C18 H18 0.9500
C19 C20 1.515(3)
C20 H20A 0.9800
C20 H20B 0.9800
C20 H20C 0.9800
C21 H21A 0.9800
C21 H21B 0.9800
C21 H21C 0.9800
C22 H22A 0.9800
C22 H22B 0.9800
C22 H22C 0.9800
C23 H23A 0.9800
C23 H23B 0.9800
C23 H23C 0.9800
C24 H24A 0.9800
C24 H24B 0.9800
C24 H24C 0.9800
C25 H25A 0.9800
C25 H25B 0.9800
C25 H25C 0.9800
C26 H26A 0.9800
C26 H26B 0.9800
C26 H26C 0.9800
C27 H27A 0.9800
C27 H27B 0.9800
C27 H27C 0.9800

loop_
_geom_torsion_atom_site_label_1
_geom_torsion_atom_site_label_2
_geom_torsion_atom_site_label_3
_geom_torsion_atom_site_label_4
_geom_torsion
N3 Zn1 N1 C1 -174.75(13)
N2 Zn1 N1 C1 6.08(16)
N3 Zn1 N1 C14 4.4(2)
N2 Zn1 N1 C14 -174.74(14)
N3 Zn1 N2 C7 178.54(14)
N1 Zn1 N2 C7 -2.05(16)
N3 Zn1 N2 C9 -5.90(18)
N1 Zn1 N2 C9 173.51(15)
C23 Si1 N3 Si2 71.41(17)
C22 Si1 N3 Si2 -48.74(19)
C24 Si1 N3 Si2 -168.92(14)
C23 Si1 N3 Zn1 -103.76(13)
C22 Si1 N3 Zn1 136.09(14)
C24 Si1 N3 Zn1 15.90(15)
C26 Si2 N3 Si1 -51.37(19)
C25 Si2 N3 Si1 -170.97(16)
C27 Si2 N3 Si1 69.91(19)
C26 Si2 N3 Zn1 123.77(15)
C25 Si2 N3 Zn1 4.17(17)
C27 Si2 N3 Zn1 -114.95(16)
N1 Zn1 N3 Si1 97.05(13)
N2 Zn1 N3 Si1 -83.92(11)
N1 Zn1 N3 Si2 -78.66(16)
N2 Zn1 N3 Si2 100.37(11)
C14 N1 C1 C6 -5.1(3)
Zn1 N1 C1 C6 174.08(14)
C14 N1 C1 C2 174.98(17)
Zn1 N1 C1 C2 -5.8(3)
N1 C1 C2 C3 -179.78(17)
C6 C1 C2 C3 0.3(3)
N1 C1 C2 C7 0.1(3)
C6 C1 C2 C7 -179.84(17)
C1 C2 C3 C4 -0.2(3)
C7 C2 C3 C4 179.95(18)
C2 C3 C4 C5 -0.2(3)
C3 C4 C5 C6 0.4(3)
C4 C5 C6 C1 -0.3(3)
N1 C1 C6 C5 -179.98(19)
C2 C1 C6 C5 0.0(3)
C9 N2 C7 O1 1.3(2)
Zn1 N2 C7 O1 177.53(12)
C9 N2 C7 C2 -178.83(17)
Zn1 N2 C7 C2 -2.6(3)
C8 O1 C7 N2 5.2(2)
C8 O1 C7 C2 -174.73(15)
C3 C2 C7 N2 -175.60(18)
C1 C2 C7 N2 4.5(3)
C3 C2 C7 O1 4.3(2)
C1 C2 C7 O1 -175.57(16)
C7 O1 C8 C9 -8.9(2)
C7 N2 C9 C10 115.61(18)
Zn1 N2 C9 C10 -60.4(2)
C7 N2 C9 C8 -6.7(2)
Zn1 N2 C9 C8 177.25(13)
O1 C8 C9 N2 9.25(19)
O1 C8 C9 C10 -110.64(18)
N2 C9 C10 C11 175.39(17)
C8 C9 C10 C11 -69.6(2)
C9 C10 C11 C12 170.66(19)
C9 C10 C11 C13 -66.2(3)
C1 N1 C14 C19 -80.9(2)
Zn1 N1 C14 C19 99.87(18)
C1 N1 C14 C15 101.8(2)
Zn1 N1 C14 C15 -77.4(2)
C19 C14 C15 C16 -1.4(3)
N1 C14 C15 C16 175.88(19)
C19 C14 C15 C21 179.2(2)
N1 C14 C15 C21 -3.5(3)
C14 C15 C16 C17 -0.1(4)
C21 C15 C16 C17 179.3(3)
C15 C16 C17 C18 0.8(4)
C16 C17 C18 C19 0.1(4)
C17 C18 C19 C14 -1.6(3)
C17 C18 C19 C20 176.6(2)
C15 C14 C19 C18 2.3(3)
N1 C14 C19 C18 -175.01(18)
C15 C14 C19 C20 -175.90(19)
N1 C14 C19 C20 6.8(3)
